data_2210868
loop_
_publ_author_name
'Guo-Ming Wang'
'Bo Xu'
'Hui-Luan Liu'
'Qing-Hua Zheng'

_publ_section_title
<i>catena</i>-Poly[[diaqua(isonicotinato-\k^2^<i>O</i>,<i>O</i>')dysprosium(III)]-di-\m-isonicotinato-\k^4^<i>O</i>:<i>O</i>']
_journal_coeditor_code BG2012
_journal_issue 11
_journal_name_full 'Acta Crystallographica Section E'
_journal_page_first m2952
_journal_page_last m2954
_journal_paper_doi 10.1107/S1600536806041559
_journal_volume 62
_journal_year 2006
_chemical_formula_iupac '[Dy (C6 H4 N1 O2)3 (H2 O1)2]'
_chemical_formula_moiety 'C18 H16 Dy N3 O8'
_chemical_formula_sum 'C18 H16 Dy N3 O8'
_chemical_formula_weight 564.84
_chemical_name_systematic
;
catena-Poly[[diaqua(isonicotinato-\k^2^O,O')dysprosium(III)]-
di-\m-isonicotinato-\k^4^O:O']
;
_space_group_IT_number 15
_symmetry_cell_setting monoclinic
_symmetry_space_group_name_Hall '-C 2yc'
_symmetry_space_group_name_H-M 'C 1 2/c 1'
_atom_sites_solution_hydrogens geom
_atom_sites_solution_primary direct
_atom_sites_solution_secondary difmap
_audit_creation_method SHELXL-97
_cell_angle_alpha 90.00
_cell_angle_beta 97.893(4)
_cell_angle_gamma 90.00
_cell_formula_units_Z 4
_cell_length_a 15.7886(5)
_cell_length_b 14.1361(3)
_cell_length_c 9.5136(2)
_cell_measurement_reflns_used 1847
_cell_measurement_temperature 295(2)
_cell_measurement_theta_max 25.07
_cell_measurement_theta_min 2.60
_cell_volume 2103.22(9)
_computing_cell_refinement 'SAINT (Bruker, 1999)'
_computing_data_collection 'SMART (Bruker, 1999)'
_computing_data_reduction SAINT
_computing_molecular_graphics 'SHELXTL (Bruker, 1999)'
_computing_publication_material SHELXTL
_computing_structure_refinement 'SHELXL97 (Sheldrick, 1997)'
_computing_structure_solution 'SHELXS97 (Sheldrick, 1990)'
_diffrn_ambient_temperature 295(2)
_diffrn_measured_fraction_theta_full 0.987
_diffrn_measured_fraction_theta_max 0.987
_diffrn_measurement_device_type 'Siemens SMART CCD'
_diffrn_measurement_method '\f and \w'
_diffrn_radiation_monochromator graphite
_diffrn_radiation_source 'fine-focus sealed tube'
_diffrn_radiation_type MoK\a
_diffrn_radiation_wavelength 0.71073
_diffrn_reflns_av_R_equivalents 0.0286
_diffrn_reflns_av_sigmaI/netI 0.0353
_diffrn_reflns_limit_h_max 18
_diffrn_reflns_limit_h_min -9
_diffrn_reflns_limit_k_max 14
_diffrn_reflns_limit_k_min -16
_diffrn_reflns_limit_l_max 10
_diffrn_reflns_limit_l_min -11
_diffrn_reflns_number 3097
_diffrn_reflns_theta_full 25.07
_diffrn_reflns_theta_max 25.07
_diffrn_reflns_theta_min 2.60
_diffrn_standards_decay_% 0
_diffrn_standards_interval_count 0
_diffrn_standards_number 0
_exptl_absorpt_coefficient_mu 3.601
_exptl_absorpt_correction_T_max 0.65
_exptl_absorpt_correction_T_min 0.43
_exptl_absorpt_correction_type multi-scan
_exptl_absorpt_process_details '(SADABS; Sheldrick, 1996)'
_exptl_crystal_colour colourless
_exptl_crystal_density_diffrn 1.784
_exptl_crystal_density_method 'not measured'
_exptl_crystal_description prism
_exptl_crystal_F_000 1100
_exptl_crystal_size_max 0.42
_exptl_crystal_size_mid 0.20
_exptl_crystal_size_min 0.12
_refine_diff_density_max 0.781
_refine_diff_density_min -0.797
_refine_ls_extinction_method none
_refine_ls_goodness_of_fit_ref 1.144
_refine_ls_hydrogen_treatment mixed
_refine_ls_matrix_type full
_refine_ls_number_parameters 146
_refine_ls_number_reflns 1847
_refine_ls_number_restraints 12
_refine_ls_restrained_S_all 1.154
_refine_ls_R_factor_all 0.0466
_refine_ls_R_factor_gt 0.0413
_refine_ls_shift/su_max 0.000
_refine_ls_shift/su_mean 0.000
_refine_ls_structure_factor_coef Fsqd
_refine_ls_weighting_details 'calc w=1/[\s^2^(Fo^2^)+48.3362P] where P=(Fo^2^+2Fc^2^)/3'
_refine_ls_weighting_scheme calc
_refine_ls_wR_factor_gt 0.0935
_refine_ls_wR_factor_ref 0.0969
_reflns_number_gt 1736
_reflns_number_total 1847
_reflns_threshold_expression I>2\s(I)
_cod_data_source_file bg2012.cif
_cod_data_source_block I
_cod_original_sg_symbol_H-M 'C 2/c'
_cod_database_code 2210868
_cod_database_fobs_code 2210868

loop_
_symmetry_equiv_pos_as_xyz
'x, y, z'
'-x, y, -z+1/2'
'x+1/2, y+1/2, z'
'-x+1/2, y+1/2, -z+1/2'
'-x, -y, -z'
'x, -y, z-1/2'
'-x+1/2, -y+1/2, -z'
'x+1/2, -y+1/2, z-1/2'

loop_
_atom_site_type_symbol
_atom_site_label
_atom_site_fract_x
_atom_site_fract_y
_atom_site_fract_z
_atom_site_U_iso_or_equiv
_atom_site_adp_type
_atom_site_calc_flag
_atom_site_refinement_flags
_atom_site_occupancy
Dy Dy 0.0000 -0.02014(4) 0.2500 0.02526(17) Uani d S 1
O O1 0.1311(3) -0.0577(4) 0.3845(5) 0.0370(13) Uani d . 1
O O2 0.0909(3) -0.0269(4) 0.5914(5) 0.0385(13) Uani d . 1
O O3 0.0498(4) 0.1366(4) 0.3430(5) 0.0354(12) Uani d . 1
O O4 0.0318(4) -0.1600(4) 0.1269(6) 0.0353(13) Uani d . 1
H H1 0.059(5) -0.149(6) 0.064(9) 0.03(2) Uiso d . 1
H H2 0.064(7) -0.195(7) 0.167(11) 0.06(3) Uiso d . 1
C C1 0.1427(4) -0.0577(5) 0.5167(7) 0.0269(15) Uani d . 1
C C2 0.2242(5) -0.1019(5) 0.5895(8) 0.0315(16) Uani d . 1
C C3 0.2871(5) -0.1344(6) 0.5139(9) 0.041(2) Uani d . 1
H H3A 0.2826 -0.1254 0.4164 0.049 Uiso calc R 1
C C4 0.3576(6) -0.1815(7) 0.5879(10) 0.049(2) Uani d . 1
H H4A 0.3999 -0.2031 0.5367 0.059 Uiso calc R 1
C C5 0.3080(7) -0.1634(8) 0.7964(11) 0.067(3) Uani d U 1
H H5A 0.3148 -0.1723 0.8942 0.080 Uiso calc R 1
C C6 0.2362(6) -0.1161(8) 0.7347(10) 0.059(3) Uani d . 1
H H6A 0.1963 -0.0939 0.7900 0.071 Uiso calc R 1
C C7 0.0000 0.1810(7) 0.2500 0.030(2) Uani d S 1
C C8 0.0000 0.2852(9) 0.2500 0.043(3) Uani d S 1
C C9 0.0676(9) 0.3342(8) 0.3181(14) 0.085(4) Uani d . 1
H H9A 0.1134 0.3015 0.3677 0.102 Uiso calc R 1
C C10 0.0691(11) 0.4320(11) 0.3145(17) 0.106(5) Uani d U 1
H H10A 0.1175 0.4642 0.3561 0.128 Uiso calc R 1
N N1 0.3676(5) -0.1969(6) 0.7259(8) 0.053(2) Uani d . 1
N N2 0.0000 0.4819(14) 0.2500 0.151(9) Uani d S 1

loop_
_atom_site_aniso_label
_atom_site_aniso_U_11
_atom_site_aniso_U_22
_atom_site_aniso_U_33
_atom_site_aniso_U_12
_atom_site_aniso_U_13
_atom_site_aniso_U_23
Dy 0.0240(3) 0.0305(3) 0.0206(2) 0.000 0.00098(17) 0.000
O1 0.032(3) 0.054(4) 0.024(3) 0.003(3) -0.001(2) 0.000(2)
O2 0.041(3) 0.047(3) 0.029(3) 0.011(3) 0.008(2) 0.001(2)
O3 0.044(3) 0.034(3) 0.026(3) -0.001(3) -0.002(2) -0.001(2)
O4 0.045(4) 0.037(3) 0.025(3) 0.010(3) 0.008(3) 0.005(2)
C1 0.027(4) 0.032(4) 0.022(4) 0.000(3) 0.003(3) -0.001(3)
C2 0.030(4) 0.029(4) 0.033(4) 0.002(3) -0.003(3) -0.001(3)
C3 0.034(4) 0.053(5) 0.035(4) 0.005(4) 0.004(4) -0.010(4)
C4 0.039(5) 0.052(6) 0.055(6) 0.012(4) 0.000(4) -0.012(4)
C5 0.063(6) 0.092(7) 0.044(5) 0.024(5) 0.001(4) 0.004(5)
C6 0.052(6) 0.087(8) 0.036(5) 0.028(5) -0.003(4) 0.006(5)
C7 0.056(7) 0.014(5) 0.021(5) 0.000 0.008(5) 0.000
C8 0.061(8) 0.037(7) 0.031(6) 0.000 0.004(6) 0.000
C9 0.093(9) 0.044(7) 0.105(10) -0.010(6) -0.035(8) 0.006(6)
C10 0.108(8) 0.075(7) 0.125(9) -0.006(7) -0.023(7) 0.003(7)
N1 0.049(5) 0.067(6) 0.041(4) 0.014(4) -0.004(4) -0.003(4)
N2 0.15(2) 0.066(11) 0.22(3) 0.000 -0.037(18) 0.000

loop_
_atom_type_symbol
_atom_type_description
_atom_type_scat_dispersion_real
_atom_type_scat_dispersion_imag
_atom_type_scat_source
C C 0.0033 0.0016 'International Tables Vol C Tables 4.2.6.8 and 6.1.1.4'
H H 0.0000 0.0000 'International Tables Vol C Tables 4.2.6.8 and 6.1.1.4'
N N 0.0061 0.0033 'International Tables Vol C Tables 4.2.6.8 and 6.1.1.4'
O O 0.0106 0.0060 'International Tables Vol C Tables 4.2.6.8 and 6.1.1.4'
Dy Dy -0.1892 4.4098 'International Tables Vol C Tables 4.2.6.8 and 6.1.1.4'

loop_
_geom_angle_atom_site_label_1
_geom_angle_atom_site_label_2
_geom_angle_atom_site_label_3
_geom_angle_site_symmetry_1
_geom_angle_site_symmetry_3
_geom_angle
_geom_angle_publ_flag
O2 Dy O2 5_556 6 146.7(3) yes
O2 Dy O1 5_556 2 80.83(19) yes
O2 Dy O1 6 2 106.82(18) yes
O2 Dy O1 5_556 . 106.82(18) no
O2 Dy O1 6 . 80.83(19) yes
O1 Dy O1 2 . 153.8(3) yes
O2 Dy O4 5_556 . 138.4(2) no
O2 Dy O4 6 . 74.2(2) yes
O1 Dy O4 2 . 76.9(2) yes
O1 Dy O4 . . 81.4(2) yes
O2 Dy O4 5_556 2 74.2(2) no
O2 Dy O4 6 2 138.4(2) yes
O1 Dy O4 2 2 81.4(2) no
O1 Dy O4 . 2 76.9(2) no
O4 Dy O4 . 2 68.1(3) yes
O2 Dy O3 5_556 . 72.87(19) yes
O2 Dy O3 6 . 77.36(19) yes
O1 Dy O3 2 . 127.78(19) yes
O1 Dy O3 . . 78.07(19) yes
O4 Dy O3 . . 147.1(2) yes
O4 Dy O3 2 . 130.14(19) yes
O2 Dy O3 5_556 2 77.36(19) no
O2 Dy O3 6 2 72.87(19) no
O1 Dy O3 2 2 78.07(19) no
O1 Dy O3 . 2 127.78(19) no
O4 Dy O3 . 2 130.14(19) no
O4 Dy O3 2 2 147.1(2) no
O3 Dy O3 . 2 52.8(2) no
O2 Dy C7 5_556 . 73.34(15) no
O2 Dy C7 6 . 73.34(15) no
O1 Dy C7 2 . 103.10(14) no
O1 Dy C7 . . 103.10(14) no
O4 Dy C7 . . 145.96(15) no
O4 Dy C7 2 . 145.96(15) no
O3 Dy C7 . . 26.42(12) no
O3 Dy C7 2 . 26.42(12) no
C1 O1 Dy . . 123.3(5) no
C1 O2 Dy . 5_556 174.0(5) no
C7 O3 Dy . . 93.3(5) no
Dy O4 H1 . . 112(6) no
Dy O4 H2 . . 117(8) no
H1 O4 H2 . . 96(9) no
O2 C1 O1 . . 124.3(7) no
O2 C1 C2 . . 118.2(6) no
O1 C1 C2 . . 117.5(6) no
C3 C2 C6 . . 117.5(8) no
C3 C2 C1 . . 121.8(7) no
C6 C2 C1 . . 120.7(7) no
C2 C3 C4 . . 118.4(8) no
C2 C3 H3A . . 120.8 no
C4 C3 H3A . . 120.8 no
N1 C4 C3 . . 123.8(8) no
N1 C4 H4A . . 118.1 no
C3 C4 H4A . . 118.1 no
N1 C5 C6 . . 124.2(10) no
N1 C5 H5A . . 117.9 no
C6 C5 H5A . . 117.9 no
C5 C6 C2 . . 119.3(9) no
C5 C6 H6A . . 120.3 no
C2 C6 H6A . . 120.3 no
O3 C7 O3 2 . 120.6(9) no
O3 C7 C8 2 . 119.7(5) no
O3 C7 C8 . . 119.7(5) no
O3 C7 Dy 2 . 60.3(5) no
O3 C7 Dy . . 60.3(5) no
C8 C7 Dy . . 180.0000(10) no
C9 C8 C9 . 2 118.8(14) no
C9 C8 C7 . . 120.6(7) no
C9 C8 C7 2 . 120.6(7) no
C8 C9 C10 . . 120.8(12) no
C8 C9 H9A . . 119.6 no
C10 C9 H9A . . 119.6 no
N2 C10 C9 . . 120.7(15) no
N2 C10 H10A . . 119.7 no
C9 C10 H10A . . 119.7 no
C5 N1 C4 . . 116.8(8) no
C10 N2 C10 2 . 118(2) no

loop_
_geom_bond_atom_site_label_1
_geom_bond_atom_site_label_2
_geom_bond_site_symmetry_2
_geom_bond_distance
_geom_bond_publ_flag
Dy O2 5_556 2.318(5) no
Dy O2 6 2.318(5) yes
Dy O1 2 2.340(5) no
Dy O1 . 2.340(5) yes
Dy O4 . 2.387(6) yes
Dy O4 2 2.387(6) no
Dy O3 . 2.474(5) yes
Dy O3 2 2.474(5) no
Dy C7 . 2.843(10) no
O1 C1 . 1.246(8) no
O2 C1 . 1.234(8) no
O2 Dy 5_556 2.318(5) no
O3 C7 . 1.267(7) no
O4 H1 . 0.80(9) no
O4 H2 . 0.77(11) no
C1 C2 . 1.510(10) no
C2 C3 . 1.382(11) no
C2 C6 . 1.383(11) no
C3 C4 . 1.401(12) no
C3 H3A . 0.9300 no
C4 N1 . 1.319(12) no
C4 H4A . 0.9300 no
C5 N1 . 1.318(13) no
C5 C6 . 1.375(13) no
C5 H5A . 0.9300 no
C6 H6A . 0.9300 no
C7 O3 2 1.267(7) no
C7 C8 . 1.473(15) no
C8 C9 . 1.359(13) no
C8 C9 2 1.359(13) no
C9 C10 . 1.384(17) no
C9 H9A . 0.9300 no
C10 N2 . 1.371(17) no
C10 H10A . 0.9300 no
N2 C10 2 1.371(17) no

loop_
_geom_hbond_atom_site_label_D
_geom_hbond_atom_site_label_H
_geom_hbond_atom_site_label_A
_geom_hbond_site_symmetry_A
_geom_hbond_distance_DH
_geom_hbond_distance_HA
_geom_hbond_distance_DA
_geom_hbond_angle_DHA
_geom_hbond_publ_flag
O4 H1 O3 6 0.80(9) 2.10(9) 2.774(8) 142(7) yes
O4 H2 N1 7_546 0.77(11) 2.06(11) 2.821(10) 170(11) yes
